data_4077602
loop_
_publ_author_name
'Bashall, Allan'
'Collier, Philip E.'
'Gade, Lutz H.'
'McPartlin, Mary'
'Mountford, Philip'
'Pugh, Stephen M.'
'Radojevic, Sanja'
'Schubart, Martin'
'Scowen, Ian J.'
'Tr\"osch, Dominique J. M.'

_publ_section_title
;
 C&#x2212;C and C&#x2212;N Coupling Reactions of an Imidotitanium Complex
 with Isocyanides
;
_journal_issue 23
_journal_name_full Organometallics
_journal_page_first 4784
_journal_paper_doi 10.1021/om0005710
_journal_volume 19
_journal_year 2000
_chemical_formula_sum 'C51 H69 N7 Si2 Ti'
_chemical_formula_weight 884.21
_chemical_name_systematic
; 
 ? 
;
_space_group_IT_number 15
_symmetry_space_group_name_Hall '-C 2yc'
_symmetry_space_group_name_H-M 'C 1 2/c 1'
_atom_sites_solution_hydrogens geom
_atom_sites_solution_primary direct
_atom_sites_solution_secondary difmap
_audit_creation_method SHELXL-97
_cell_angle_alpha 90.00
_cell_angle_beta 102.340(10)
_cell_angle_gamma 90.00
_cell_formula_units_Z 8
_cell_length_a 20.955(3)
_cell_length_b 12.4835(19)
_cell_length_c 39.685(5)
_cell_measurement_temperature 293(2)
_cell_volume 10141(3)
_computing_structure_refinement 'SHELXL-97 (Sheldrick, 1997)'
_computing_structure_solution 'SHELXS-97 (Sheldrick, 1990)'
_diffrn_ambient_temperature 293(2)
_diffrn_measured_fraction_theta_full 0.959
_diffrn_measured_fraction_theta_max 0.959
_diffrn_radiation_monochromator graphite
_diffrn_radiation_source 'fine-focus sealed tube'
_diffrn_radiation_type MoK\a
_diffrn_radiation_wavelength 0.71073
_diffrn_reflns_av_R_equivalents 0.0650
_diffrn_reflns_av_sigmaI/netI 0.1212
_diffrn_reflns_limit_h_max 21
_diffrn_reflns_limit_h_min -1
_diffrn_reflns_limit_k_max 12
_diffrn_reflns_limit_k_min -1
_diffrn_reflns_limit_l_max 39
_diffrn_reflns_limit_l_min -40
_diffrn_reflns_number 6481
_diffrn_reflns_theta_full 21.00
_diffrn_reflns_theta_max 21.00
_diffrn_reflns_theta_min 1.91
_exptl_absorpt_coefficient_mu 0.256
_exptl_crystal_density_diffrn 1.158
_exptl_crystal_density_method 'not measured'
_exptl_crystal_F_000 3792
_refine_diff_density_max 0.316
_refine_diff_density_min -0.292
_refine_diff_density_rms 0.067
_refine_ls_extinction_method none
_refine_ls_goodness_of_fit_ref 0.972
_refine_ls_hydrogen_treatment mixed
_refine_ls_matrix_type full
_refine_ls_number_parameters 533
_refine_ls_number_reflns 5227
_refine_ls_number_restraints 31
_refine_ls_restrained_S_all 0.971
_refine_ls_R_factor_all 0.1484
_refine_ls_R_factor_gt 0.0714
_refine_ls_shift/su_max 0.064
_refine_ls_shift/su_mean 0.004
_refine_ls_structure_factor_coef Fsqd
_refine_ls_weighting_details 'calc w=1/[\s^2^(Fo^2^)+(0.0776P)^2^+0.0000P] where P=(Fo^2^+2Fc^2^)/3'
_refine_ls_weighting_scheme calc
_refine_ls_wR_factor_gt 0.1461
_refine_ls_wR_factor_ref 0.1709
_reflns_number_gt 2895
_reflns_number_total 5227
_reflns_threshold_expression >2sigma(I)
_cod_data_source_file om0005710.cif
_cod_data_source_block inv334
_cod_original_cell_volume 10142(2)
_cod_database_code 4077602

loop_
_symmetry_equiv_pos_as_xyz
'x, y, z'
'-x, y, -z+1/2'
'x+1/2, y+1/2, z'
'-x+1/2, y+1/2, -z+1/2'
'-x, -y, -z'
'x, -y, z-1/2'
'-x+1/2, -y+1/2, -z'
'x+1/2, -y+1/2, z-1/2'

loop_
_atom_site_label
_atom_site_type_symbol
_atom_site_fract_x
_atom_site_fract_y
_atom_site_fract_z
_atom_site_U_iso_or_equiv
_atom_site_adp_type
_atom_site_occupancy
_atom_site_symmetry_multiplicity
_atom_site_calc_flag
_atom_site_refinement_flags
_atom_site_disorder_assembly
_atom_site_disorder_group
Ti Ti -0.31806(6) -0.96439(9) -0.63003(3) 0.0334(4) Uani 1 1 d . . .
Si2 Si -0.32320(10) -0.97852(16) -0.71420(5) 0.0428(6) Uani 1 1 d D . .
Si3 Si -0.27147(11) -1.07673(16) -0.55211(5) 0.0477(7) Uani 1 1 d D . .
N1 N -0.2370(3) -0.8460(5) -0.63442(13) 0.0357(15) Uani 1 1 d . . .
N2 N -0.2938(2) -1.0111(4) -0.67114(13) 0.0352(15) Uani 1 1 d D . .
N3 N -0.2613(2) -1.0303(4) -0.59247(12) 0.0334(14) Uani 1 1 d D . .
N4 N -0.4033(3) -1.0477(4) -0.63267(13) 0.0349(15) Uani 1 1 d . . .
N5 N -0.3742(3) -0.8460(4) -0.61775(13) 0.0325(15) Uani 1 1 d . . .
N6 N -0.5126(3) -1.0322(4) -0.62798(14) 0.0384(15) Uani 1 1 d D . .
N7 N -0.5068(3) -0.7523(4) -0.58788(15) 0.0422(16) Uani 1 1 d D A .
C1 C -0.1784(3) -1.0158(5) -0.63182(17) 0.0328(18) Uani 1 1 d . . .
C2 C -0.2271(3) -1.0580(5) -0.66424(17) 0.0388(19) Uani 1 1 d D . .
H2A H -0.2084 -1.0451 -0.6842 0.047 Uiso 1 1 calc R . .
H2B H -0.2311 -1.1349 -0.6620 0.047 Uiso 1 1 calc R . .
C3 C -0.1955(3) -1.0529(5) -0.59862(17) 0.044(2) Uani 1 1 d D . .
H3A H -0.1891 -1.1299 -0.5971 0.053 Uiso 1 1 calc R . .
H3B H -0.1640 -1.0214 -0.5797 0.053 Uiso 1 1 calc R . .
C4 C -0.4551(4) -0.9913(5) -0.62573(17) 0.0362(19) Uani 1 1 d . . .
C5 C -0.4365(3) -0.8809(5) -0.61391(17) 0.0314(18) Uani 1 1 d . . .
C6 C -0.4732(3) -0.8203(6) -0.59798(18) 0.0355(19) Uani 1 1 d . . .
C21 C -0.4048(3) -0.9176(6) -0.71789(18) 0.060(2) Uani 1 1 d D . .
H21A H -0.4334 -0.9681 -0.7103 0.091 Uiso 1 1 calc R . .
H21B H -0.4224 -0.8986 -0.7415 0.091 Uiso 1 1 calc R . .
H21C H -0.4011 -0.8545 -0.7038 0.091 Uiso 1 1 calc R . .
C22 C -0.3288(4) -1.1012(6) -0.74161(18) 0.064(2) Uani 1 1 d D . .
H22A H -0.2860 -1.1318 -0.7395 0.096 Uiso 1 1 calc R . .
H22B H -0.3461 -1.0825 -0.7653 0.096 Uiso 1 1 calc R . .
H22C H -0.3570 -1.1525 -0.7342 0.096 Uiso 1 1 calc R . .
C23 C -0.2678(4) -0.8814(6) -0.72898(19) 0.064(2) Uani 1 1 d D . .
H23A H -0.2255 -0.9132 -0.7270 0.096 Uiso 1 1 calc R . .
H23B H -0.2641 -0.8181 -0.7150 0.096 Uiso 1 1 calc R . .
H23C H -0.2853 -0.8628 -0.7526 0.096 Uiso 1 1 calc R . .
C31 C -0.2080(4) -1.0193(6) -0.51684(17) 0.069(3) Uani 1 1 d D . .
H31A H -0.1655 -1.0361 -0.5208 0.103 Uiso 1 1 calc R . .
H31B H -0.2126 -1.0491 -0.4952 0.103 Uiso 1 1 calc R . .
H31C H -0.2132 -0.9429 -0.5163 0.103 Uiso 1 1 calc R . .
C32 C -0.3526(3) -1.0425(6) -0.54354(18) 0.060(2) Uani 1 1 d D . .
H32A H -0.3583 -0.9662 -0.5444 0.089 Uiso 1 1 calc R . .
H32B H -0.3554 -1.0683 -0.5211 0.089 Uiso 1 1 calc R . .
H32C H -0.3862 -1.0754 -0.5607 0.089 Uiso 1 1 calc R . .
C33 C -0.2609(4) -1.2266(5) -0.55022(18) 0.060(2) Uani 1 1 d D . .
H33A H -0.2187 -1.2448 -0.5544 0.090 Uiso 1 1 calc R . .
H33B H -0.2943 -1.2594 -0.5675 0.090 Uiso 1 1 calc R . .
H33C H -0.2642 -1.2520 -0.5278 0.090 Uiso 1 1 calc R . .
C10 C -0.1117(3) -1.0633(6) -0.63307(19) 0.053(2) Uani 1 1 d . . .
H10A H -0.0995 -1.0417 -0.6540 0.080 Uiso 1 1 calc R . .
H10B H -0.1140 -1.1401 -0.6323 0.080 Uiso 1 1 calc R . .
H10C H -0.0797 -1.0381 -0.6137 0.080 Uiso 1 1 calc R . .
C11 C -0.1794(4) -0.8938(6) -0.63429(17) 0.038(2) Uani 1 1 d . . .
C12 C -0.1251(4) -0.8351(6) -0.63882(19) 0.052(2) Uani 1 1 d . . .
H12 H -0.0853 -0.8690 -0.6381 0.062 Uiso 1 1 calc R . .
C13 C -0.1314(4) -0.7258(7) -0.6443(2) 0.061(2) Uani 1 1 d . . .
H13 H -0.0954 -0.6852 -0.6468 0.074 Uiso 1 1 calc R . .
C14 C -0.1905(4) -0.6777(6) -0.6462(2) 0.052(2) Uani 1 1 d . . .
H14 H -0.1961 -0.6050 -0.6510 0.063 Uiso 1 1 calc R . .
C15 C -0.2413(4) -0.7390(6) -0.64069(17) 0.044(2) Uani 1 1 d . . .
H15 H -0.2812 -0.7055 -0.6413 0.052 Uiso 1 1 calc R . .
C41 C -0.4162(3) -1.1643(5) -0.64311(17) 0.0372(19) Uani 1 1 d D . .
C42 C -0.3516(3) -1.2161(5) -0.64738(18) 0.044(2) Uani 1 1 d D . .
H42A H -0.3353 -1.1789 -0.6650 0.066 Uiso 1 1 calc R . .
H42B H -0.3591 -1.2899 -0.6539 0.066 Uiso 1 1 calc R . .
H42C H -0.3201 -1.2119 -0.6260 0.066 Uiso 1 1 calc R . .
C43 C -0.4391(4) -1.2290(5) -0.61511(18) 0.053(2) Uani 1 1 d D . .
H43A H -0.4794 -1.1998 -0.6114 0.080 Uiso 1 1 calc R . .
H43B H -0.4066 -1.2255 -0.5940 0.080 Uiso 1 1 calc R . .
H43C H -0.4457 -1.3023 -0.6223 0.080 Uiso 1 1 calc R . .
C44 C -0.4641(3) -1.1741(5) -0.67768(17) 0.051(2) Uani 1 1 d D . .
H44A H -0.4482 -1.1338 -0.6948 0.076 Uiso 1 1 calc R . .
H44B H -0.5059 -1.1466 -0.6756 0.076 Uiso 1 1 calc R . .
H44C H -0.4685 -1.2480 -0.6844 0.076 Uiso 1 1 calc R . .
C51 C -0.3642(2) -0.7327(3) -0.61037(13) 0.0371(19) Uani 1 1 d G . .
C52 C -0.4005(2) -0.6577(4) -0.63233(11) 0.045(2) Uani 1 1 d GD . .
C53 C -0.3902(2) -0.5489(4) -0.62591(13) 0.056(2) Uani 1 1 d G . .
H53 H -0.4146 -0.4988 -0.6406 0.068 Uiso 1 1 calc R . .
C54 C -0.3435(3) -0.5151(3) -0.59754(15) 0.067(3) Uani 1 1 d G . .
H54 H -0.3366 -0.4423 -0.5933 0.081 Uiso 1 1 calc R . .
C55 C -0.3072(2) -0.5901(4) -0.57559(11) 0.057(2) Uani 1 1 d G . .
H55 H -0.2759 -0.5674 -0.5566 0.068 Uiso 1 1 calc R . .
C56 C -0.3175(2) -0.6988(4) -0.58200(11) 0.047(2) Uani 1 1 d GD . .
C57 C -0.4515(4) -0.6884(6) -0.66327(19) 0.061(2) Uani 1 1 d D . .
H57A H -0.4707 -0.6249 -0.6748 0.091 Uiso 1 1 calc R . .
H57B H -0.4847 -0.7303 -0.6561 0.091 Uiso 1 1 calc R . .
H57C H -0.4318 -0.7297 -0.6787 0.091 Uiso 1 1 calc R . .
C58 C -0.2780(4) -0.7766(6) -0.55708(18) 0.060(2) Uani 1 1 d D . .
H58A H -0.2898 -0.8485 -0.5645 0.090 Uiso 1 1 calc R . .
H58B H -0.2865 -0.7653 -0.5345 0.090 Uiso 1 1 calc R . .
H58C H -0.2323 -0.7655 -0.5563 0.090 Uiso 1 1 calc R . .
C61 C -0.5681(2) -0.9737(4) -0.62389(15) 0.0381(19) Uani 1 1 d GD . .
C62 C -0.5916(3) -0.9855(4) -0.59388(12) 0.051(2) Uani 1 1 d GD . .
C63 C -0.6511(3) -0.9400(5) -0.59156(15) 0.061(2) Uani 1 1 d G . .
H63 H -0.6668 -0.9479 -0.5715 0.074 Uiso 1 1 calc R . .
C64 C -0.6871(2) -0.8828(4) -0.6192(2) 0.074(3) Uani 1 1 d G . .
H64 H -0.7269 -0.8524 -0.6177 0.089 Uiso 1 1 calc R . .
C65 C -0.6636(3) -0.8711(4) -0.64926(16) 0.062(3) Uani 1 1 d G . .
H65 H -0.6877 -0.8328 -0.6678 0.075 Uiso 1 1 calc R . .
C66 C -0.6041(3) -0.9165(4) -0.65158(11) 0.046(2) Uani 1 1 d GD . .
C67 C -0.5534(4) -1.0472(7) -0.5637(2) 0.079(3) Uani 1 1 d D . .
H67A H -0.5766 -1.0470 -0.5453 0.119 Uiso 1 1 calc R . .
H67B H -0.5114 -1.0143 -0.5559 0.119 Uiso 1 1 calc R . .
H67C H -0.5477 -1.1197 -0.5706 0.119 Uiso 1 1 calc R . .
C68 C -0.5814(4) -0.9049(6) -0.68477(19) 0.068(3) Uani 1 1 d D . .
H68A H -0.5399 -0.9399 -0.6827 0.102 Uiso 1 1 calc R . .
H68B H -0.5769 -0.8303 -0.6896 0.102 Uiso 1 1 calc R . .
H68C H -0.6127 -0.9371 -0.7032 0.102 Uiso 1 1 calc R . .
C71 C -0.5028(4) -0.7267(6) -0.55252(19) 0.041(2) Uani 1 1 d D . .
C72 C -0.5569(4) -0.7290(8) -0.5398(2) 0.080(3) Uani 1 1 d . A .
H72 H -0.5960 -0.7507 -0.5540 0.095 Uiso 1 1 calc R . .
C73 C -0.5565(5) -0.7004(9) -0.5063(3) 0.088(3) Uani 1 1 d . . .
H73 H -0.5940 -0.7103 -0.4976 0.105 Uiso 1 1 calc R A .
C74 C -0.5034(7) -0.6588(8) -0.4860(3) 0.085(4) Uani 1 1 d D A .
C75 C -0.4415(17) -0.677(5) -0.4960(7) 0.083(13) Uani 0.63(8) 1 d P A 1
H75 H -0.4019 -0.6667 -0.4805 0.100 Uiso 0.63(8) 1 calc PR A 1
C75' C -0.463(5) -0.625(6) -0.503(2) 0.13(3) Uani 0.37(8) 1 d P A 2
H75' H -0.4337 -0.5715 -0.4932 0.154 Uiso 0.37(8) 1 calc PR A 2
C76 C -0.4435(15) -0.710(4) -0.5290(10) 0.082(13) Uani 0.63(8) 1 d P A 1
H76 H -0.4045 -0.7220 -0.5360 0.098 Uiso 0.63(8) 1 calc PR A 1
C76' C -0.458(5) -0.663(9) -0.538(2) 0.15(4) Uani 0.37(8) 1 d P A 2
H76' H -0.4247 -0.6414 -0.5481 0.175 Uiso 0.37(8) 1 calc PR A 2
C77 C -0.4998(5) -0.6189(9) -0.4495(2) 0.120(4) Uani 1 1 d D . .
H77A H -0.4566 -0.5926 -0.4401 0.180 Uiso 1 1 calc R A .
H77B H -0.5097 -0.6766 -0.4355 0.180 Uiso 1 1 calc R . .
H77C H -0.5308 -0.5621 -0.4498 0.180 Uiso 1 1 calc R . .
C1S C -0.1487(6) -1.0973(7) -0.7695(4) 0.154(6) Uani 1 1 d G . .
H1S H -0.1689 -1.1618 -0.7771 0.185 Uiso 1 1 calc R . .
C2S C -0.1028(6) -1.0933(7) -0.7385(3) 0.141(6) Uani 1 1 d G . .
H2S H -0.0924 -1.1551 -0.7254 0.170 Uiso 1 1 calc R . .
C3S C -0.0726(4) -0.9968(12) -0.72709(19) 0.142(5) Uani 1 1 d G . .
H3S H -0.0420 -0.9941 -0.7064 0.170 Uiso 1 1 calc R . .
C4S C -0.0883(5) -0.9044(7) -0.7467(3) 0.117(4) Uani 1 1 d G . .
H4S H -0.0681 -0.8399 -0.7390 0.140 Uiso 1 1 calc R . .
C5S C -0.1342(6) -0.9085(8) -0.7776(3) 0.112(4) Uani 1 1 d G . .
H5S H -0.1447 -0.8467 -0.7907 0.134 Uiso 1 1 calc R . .
C6S C -0.1644(4) -1.0049(12) -0.78904(19) 0.124(5) Uani 1 1 d G . .
H6S H -0.1951 -1.0076 -0.8098 0.148 Uiso 1 1 calc R . .

loop_
_atom_site_aniso_label
_atom_site_aniso_U_11
_atom_site_aniso_U_22
_atom_site_aniso_U_33
_atom_site_aniso_U_23
_atom_site_aniso_U_13
_atom_site_aniso_U_12
Ti 0.0343(8) 0.0322(7) 0.0339(8) -0.0011(7) 0.0074(6) -0.0017(7)
Si2 0.0425(14) 0.0490(13) 0.0368(13) -0.0001(11) 0.0084(11) 0.0034(12)
Si3 0.0584(16) 0.0462(13) 0.0361(14) 0.0028(11) 0.0047(12) 0.0004(12)
N1 0.032(4) 0.039(4) 0.035(4) -0.003(3) 0.004(3) -0.003(3)
N2 0.025(4) 0.037(3) 0.043(4) 0.002(3) 0.006(3) -0.002(3)
N3 0.027(4) 0.035(3) 0.038(3) -0.002(3) 0.006(3) 0.004(3)
N4 0.031(4) 0.033(3) 0.040(4) -0.005(3) 0.006(3) 0.001(3)
N5 0.033(4) 0.034(3) 0.033(4) -0.005(3) 0.011(3) -0.008(3)
N6 0.029(4) 0.030(3) 0.055(4) -0.001(3) 0.007(3) -0.003(4)
N7 0.039(4) 0.040(4) 0.050(5) -0.005(3) 0.015(3) 0.009(3)
C1 0.029(5) 0.029(4) 0.038(5) 0.002(4) 0.002(4) 0.005(4)
C2 0.038(5) 0.033(4) 0.046(5) -0.004(4) 0.012(4) -0.004(4)
C3 0.048(5) 0.042(5) 0.043(5) 0.008(4) 0.009(4) -0.001(4)
C4 0.043(6) 0.031(5) 0.033(5) -0.007(4) 0.005(4) -0.006(4)
C5 0.029(5) 0.035(4) 0.030(4) 0.004(4) 0.007(4) -0.002(4)
C6 0.035(5) 0.034(4) 0.038(5) 0.001(4) 0.010(4) -0.001(4)
C21 0.055(6) 0.082(6) 0.045(5) 0.004(5) 0.012(5) 0.007(5)
C22 0.079(7) 0.062(5) 0.049(5) -0.016(5) 0.010(5) 0.012(5)
C23 0.075(7) 0.073(6) 0.047(5) 0.014(5) 0.018(5) -0.001(5)
C31 0.097(7) 0.068(6) 0.035(5) -0.005(4) 0.000(5) 0.005(6)
C32 0.078(6) 0.062(5) 0.043(5) 0.001(5) 0.023(5) -0.011(5)
C33 0.081(7) 0.049(5) 0.048(5) 0.014(4) 0.012(5) -0.005(5)
C10 0.038(5) 0.051(5) 0.066(6) 0.002(4) 0.002(4) 0.006(4)
C11 0.025(5) 0.049(5) 0.036(5) 0.002(4) 0.001(4) 0.006(5)
C12 0.031(6) 0.056(6) 0.069(6) -0.005(5) 0.013(5) 0.000(5)
C13 0.041(6) 0.058(6) 0.085(7) -0.007(5) 0.016(5) -0.014(5)
C14 0.045(6) 0.038(5) 0.075(6) 0.001(4) 0.017(5) -0.016(5)
C15 0.045(6) 0.039(5) 0.046(5) -0.007(4) 0.006(4) 0.002(5)
C41 0.044(5) 0.027(4) 0.045(5) -0.014(4) 0.019(4) -0.004(4)
C42 0.045(5) 0.023(4) 0.064(5) -0.006(4) 0.011(4) -0.009(4)
C43 0.053(6) 0.038(5) 0.070(6) 0.005(4) 0.017(5) -0.002(4)
C44 0.058(6) 0.044(5) 0.050(5) -0.017(4) 0.010(5) -0.010(4)
C51 0.039(5) 0.034(5) 0.038(5) -0.012(4) 0.008(4) -0.001(4)
C52 0.046(6) 0.037(5) 0.053(6) 0.003(4) 0.010(5) 0.003(4)
C53 0.056(6) 0.041(5) 0.071(6) 0.006(5) 0.011(5) 0.002(5)
C54 0.086(8) 0.030(5) 0.096(8) -0.012(5) 0.043(6) -0.009(5)
C55 0.066(6) 0.039(5) 0.068(6) -0.022(5) 0.020(5) -0.014(5)
C56 0.050(6) 0.048(5) 0.044(5) -0.009(4) 0.013(5) -0.005(5)
C57 0.059(6) 0.054(5) 0.068(6) 0.011(5) 0.012(5) 0.002(5)
C58 0.066(6) 0.057(5) 0.050(5) -0.010(5) -0.003(5) -0.009(5)
C61 0.036(5) 0.025(4) 0.052(5) -0.006(4) 0.007(5) -0.006(4)
C62 0.040(6) 0.051(5) 0.063(6) -0.007(5) 0.017(5) -0.012(5)
C63 0.039(6) 0.059(6) 0.092(7) -0.015(5) 0.028(5) -0.009(5)
C64 0.038(6) 0.067(7) 0.119(9) -0.029(7) 0.017(7) -0.003(5)
C65 0.041(6) 0.044(5) 0.093(8) -0.010(5) -0.004(6) 0.003(5)
C66 0.040(6) 0.043(5) 0.055(6) -0.017(5) 0.009(5) -0.003(4)
C67 0.082(7) 0.097(7) 0.065(6) 0.018(6) 0.030(6) 0.008(6)
C68 0.060(6) 0.059(5) 0.074(6) -0.006(5) -0.010(5) 0.006(5)
C71 0.040(6) 0.042(5) 0.043(6) -0.005(4) 0.018(5) 0.001(5)
C72 0.060(7) 0.136(9) 0.047(6) -0.033(6) 0.021(5) -0.020(6)
C73 0.074(8) 0.118(8) 0.081(8) -0.010(7) 0.038(7) -0.028(7)
C74 0.113(11) 0.082(7) 0.074(8) -0.022(6) 0.054(8) -0.046(7)
C75 0.063(15) 0.15(3) 0.037(14) -0.026(18) 0.016(11) -0.04(2)
C75' 0.16(7) 0.08(4) 0.15(6) -0.09(4) 0.04(5) -0.06(4)
C76 0.027(13) 0.17(3) 0.053(16) -0.029(19) 0.020(11) -0.017(17)
C76' 0.15(6) 0.17(7) 0.12(6) -0.11(5) 0.06(5) -0.15(5)
C77 0.168(12) 0.132(9) 0.071(8) -0.033(7) 0.052(8) -0.053(9)
C1S 0.181(17) 0.075(10) 0.205(18) -0.016(11) 0.040(14) 0.012(10)
C2S 0.200(18) 0.079(10) 0.165(16) 0.053(9) 0.083(14) 0.048(10)
C3S 0.105(10) 0.176(14) 0.139(12) 0.060(13) 0.017(9) 0.062(12)
C4S 0.091(10) 0.120(11) 0.138(13) 0.027(9) 0.019(9) -0.025(9)
C5S 0.132(13) 0.122(12) 0.089(10) 0.040(8) 0.043(9) 0.042(10)
C6S 0.128(11) 0.149(11) 0.094(9) -0.045(11) 0.023(8) 0.037(12)

loop_
_atom_type_symbol
_atom_type_description
_atom_type_scat_dispersion_real
_atom_type_scat_dispersion_imag
_atom_type_scat_source
C C 0.0033 0.0016 'International Tables Vol C Tables 4.2.6.8 and 6.1.1.4'
H H 0.0000 0.0000 'International Tables Vol C Tables 4.2.6.8 and 6.1.1.4'
N N 0.0061 0.0033 'International Tables Vol C Tables 4.2.6.8 and 6.1.1.4'
Si Si 0.0817 0.0704 'International Tables Vol C Tables 4.2.6.8 and 6.1.1.4'
Ti Ti 0.2776 0.4457 'International Tables Vol C Tables 4.2.6.8 and 6.1.1.4'

loop_
_geom_angle_atom_site_label_1
_geom_angle_atom_site_label_2
_geom_angle_atom_site_label_3
_geom_angle
N3 Ti N2 107.8(2)
N3 Ti N5 115.6(2)
N2 Ti N5 135.3(2)
N3 Ti N4 102.3(2)
N2 Ti N4 101.0(2)
N5 Ti N4 80.6(2)
N3 Ti N1 89.4(2)
N2 Ti N1 78.1(2)
N5 Ti N1 91.5(2)
N4 Ti N1 167.8(2)
N2 Si2 C21 107.6(3)
N2 Si2 C23 110.5(3)
C21 Si2 C23 109.7(4)
N2 Si2 C22 110.2(3)
C21 Si2 C22 110.5(4)
C23 Si2 C22 108.5(4)
N3 Si3 C32 112.7(3)
N3 Si3 C31 110.7(3)
C32 Si3 C31 108.1(4)
N3 Si3 C33 109.1(3)
C32 Si3 C33 109.0(4)
C31 Si3 C33 107.1(4)
C11 N1 C15 117.6(6)
C11 N1 Ti 113.1(5)
C15 N1 Ti 128.9(5)
C2 N2 Si2 113.3(4)
C2 N2 Ti 112.1(4)
Si2 N2 Ti 132.0(3)
C3 N3 Si3 112.7(4)
C3 N3 Ti 113.9(4)
Si3 N3 Ti 133.3(3)
C4 N4 C41 116.3(5)
C4 N4 Ti 116.6(4)
C41 N4 Ti 127.0(4)
C5 N5 C51 112.1(5)
C5 N5 Ti 113.6(4)
C51 N5 Ti 134.2(4)
C4 N6 C61 124.5(6)
C6 N7 C71 124.1(6)
C3 C1 C11 111.0(6)
C3 C1 C10 107.4(5)
C11 C1 C10 112.7(6)
C3 C1 C2 112.4(6)
C11 C1 C2 106.7(6)
C10 C1 C2 106.6(5)
N2 C2 C1 116.4(5)
N3 C3 C1 119.3(6)
N6 C4 N4 123.4(6)
N6 C4 C5 124.5(7)
N4 C4 C5 112.1(7)
C6 C5 N5 121.0(6)
C6 C5 C4 122.7(7)
N5 C5 C4 116.0(6)
N7 C6 C5 168.9(7)
N1 C11 C12 121.4(7)
N1 C11 C1 116.4(7)
C12 C11 C1 122.1(7)
C13 C12 C11 119.0(8)
C14 C13 C12 119.8(8)
C13 C14 C15 118.4(7)
N1 C15 C14 123.7(7)
N4 C41 C44 111.5(5)
N4 C41 C43 111.9(5)
C44 C41 C43 111.3(6)
N4 C41 C42 108.7(5)
C44 C41 C42 107.0(5)
C43 C41 C42 106.1(5)
C52 C51 C56 120.0
C52 C51 N5 119.6(4)
C56 C51 N5 120.4(4)
C53 C52 C51 120.0
C53 C52 C57 117.2(5)
C51 C52 C57 122.8(5)
C52 C53 C54 120.0
C55 C54 C53 120.0
C54 C55 C56 120.0
C55 C56 C51 120.0
C55 C56 C58 117.9(4)
C51 C56 C58 122.1(4)
C62 C61 C66 120.0
C62 C61 N6 119.7(5)
C66 C61 N6 119.7(5)
C61 C62 C63 120.0
C61 C62 C67 120.7(5)
C63 C62 C67 119.3(5)
C64 C63 C62 120.0
C63 C64 C65 120.0
C66 C65 C64 120.0
C65 C66 C61 120.0
C65 C66 C68 118.5(5)
C61 C66 C68 121.5(5)
C76' C71 C72 116(3)
C76' C71 C76 31(6)
C72 C71 C76 117.0(15)
C76' C71 N7 119(4)
C72 C71 N7 119.4(8)
C76 C71 N7 123.2(15)
C71 C72 C73 121.9(9)
C74 C73 C72 121.2(9)
C75' C74 C73 112(4)
C75' C74 C75 34(4)
C73 C74 C75 116.9(16)
C75' C74 C77 120(3)
C73 C74 C77 124.7(11)
C75 C74 C77 116.5(15)
C76 C75 C74 118(3)
C74 C75' C76' 125(5)
C75 C76 C71 122(3)
C71 C76' C75' 117(6)
C2S C1S C6S 120.0
C3S C2S C1S 120.0
C4S C3S C2S 120.0
C3S C4S C5S 120.0
C6S C5S C4S 120.0
C5S C6S C1S 120.0

loop_
_geom_bond_atom_site_label_1
_geom_bond_atom_site_label_2
_geom_bond_distance
Ti N3 1.885(5)
Ti N2 1.901(5)
Ti N5 2.013(5)
Ti N4 2.049(5)
Ti N1 2.287(6)
Si2 N2 1.736(5)
Si2 C21 1.849(7)
Si2 C23 1.857(7)
Si2 C22 1.868(6)
Si3 N3 1.758(5)
Si3 C32 1.854(7)
Si3 C31 1.856(7)
Si3 C33 1.883(6)
N1 C11 1.345(8)
N1 C15 1.358(8)
N2 C2 1.486(7)
N3 C3 1.478(7)
N4 C4 1.371(8)
N4 C41 1.521(8)
N5 C5 1.415(8)
N5 C51 1.451(6)
N6 C4 1.294(8)
N6 C61 1.413(6)
N7 C6 1.224(8)
N7 C71 1.424(8)
C1 C3 1.511(9)
C1 C11 1.526(9)
C1 C10 1.528(9)
C1 C2 1.554(9)
C4 C5 1.480(9)
C5 C6 1.331(9)
C11 C12 1.397(9)
C12 C13 1.384(10)
C13 C14 1.365(10)
C14 C15 1.366(9)
C41 C44 1.522(8)
C41 C43 1.531(8)
C41 C42 1.543(8)
C51 C52 1.3900
C51 C56 1.3900
C52 C53 1.3900
C52 C57 1.495(7)
C53 C54 1.3900
C54 C55 1.3900
C55 C56 1.3900
C56 C58 1.502(7)
C61 C62 1.3900
C61 C66 1.3900
C62 C63 1.3900
C62 C67 1.504(8)
C63 C64 1.3900
C64 C65 1.3900
C65 C66 1.3900
C66 C68 1.501(8)
C71 C76' 1.27(6)
C71 C72 1.338(10)
C71 C76 1.40(4)
C72 C73 1.374(11)
C73 C74 1.332(12)
C74 C75' 1.27(7)
C74 C75 1.45(4)
C74 C77 1.519(10)
C75 C76 1.36(5)
C75' C76' 1.47(9)
C1S C2S 1.3900
C1S C6S 1.3900
C2S C3S 1.3900
C3S C4S 1.3900
C4S C5S 1.3900
C5S C6S 1.3900
